data_7100811
loop_
_publ_author_name
'Garry S. Hanan'
'Sebastiano Campagna'
'Frederique Loiseau'
'Matthew I. J. Polson'

_publ_section_title
;
Bridging ligand planarity as a route to long-lived, near infrared emitting
dinuclear ruthenium complexes
;
_journal_name_full 'Chemical Communications'
_journal_paper_doi 10.1039/b515493f
_journal_year 2006
_chemical_formula_moiety 'C58 H40 N14 Ru2, 4(F6 P), 6(C2 H3 N)'
_chemical_formula_sum 'C70 H58 F24 N20 P4 Ru2'
_chemical_formula_weight 1961.38
_space_group_IT_number 2
_space_group_name_Hall '-P 1'
_space_group_name_H-M_alt 'P -1'
_symmetry_cell_setting triclinic
_symmetry_space_group_name_Hall '-P 1'
_symmetry_space_group_name_H-M 'P -1'
_cell_angle_alpha 74.793(3)
_cell_angle_beta 86.903(4)
_cell_angle_gamma 79.343(4)
_cell_formula_units_Z 1
_cell_length_a 8.8411(5)
_cell_length_b 11.7123(6)
_cell_length_c 20.3847(10)
_cell_measurement_temperature 220(2)
_cell_volume 2001.75(18)
_diffrn_ambient_temperature 220(2)
_exptl_crystal_density_diffrn 1.627
_exptl_crystal_density_meas ?
_cod_depositor_comments
;
The following automatic conversions were performed:
'_symmetry_cell_setting' value 'Triclinic' changed to 'triclinic'
according to '/home/saulius/struct/CIF-dictionaries/cif_core.dic'
dictionary named 'cif_core.dic' version 2.4.1 from
2010-06-29.

'_geom_bond_publ_flag' value 'Y' changed to 'y' according to
'/home/saulius/struct/CIF-dictionaries/cif_core.dic' dictionary named
'cif_core.dic' version 2.4.1 from 2010-06-29 (72 times).

Automatic conversion script
Id: cif_fix_enum 1527 2010-12-29 10:47:43Z saulius 

The following automatic conversions were performed:

'_exptl_crystal_density_meas' value 'none' was changed to '?' - the
value is perceived as not measured.

Automatic conversion script
Id: cif_fix_values 3008 2015-01-20 13:52:24Z robertas 
;
_cod_database_code 7100811

loop_
_symmetry_equiv_pos_as_xyz
'x, y, z'
'-x, -y, -z'

loop_
_atom_site_label
_atom_site_type_symbol
_atom_site_fract_x
_atom_site_fract_y
_atom_site_fract_z
_atom_site_U_iso_or_equiv
_atom_site_adp_type
_atom_site_occupancy
_atom_site_symmetry_multiplicity
_atom_site_calc_flag
_atom_site_refinement_flags
_atom_site_disorder_assembly
_atom_site_disorder_group
Ru1 Ru 0.10328(3) 0.42697(2) 0.267499(11) 0.03261(12) Uani 1 1 d . . .
N1 N 0.0663(4) 0.2516(3) 0.30513(15) 0.0390(7) Uani 1 1 d . . .
C2 C 0.0211(5) 0.1816(3) 0.2704(2) 0.0484(9) Uani 1 1 d . . .
H2 H 0.0045 0.2120 0.2234 0.058 Uiso 1 1 calc R . .
C3 C -0.0021(6) 0.0663(4) 0.3012(3) 0.0604(12) Uani 1 1 d . . .
H3 H -0.0366 0.0197 0.2759 0.073 Uiso 1 1 calc R . .
C4 C 0.0263(6) 0.0206(4) 0.3699(3) 0.0663(13) Uani 1 1 d . . .
H4 H 0.0135 -0.0583 0.3917 0.080 Uiso 1 1 calc R . .
C5 C 0.0734(5) 0.0912(4) 0.4061(2) 0.0583(12) Uani 1 1 d . . .
H5 H 0.0932 0.0603 0.4529 0.070 Uiso 1 1 calc R . .
C6 C 0.0920(5) 0.2073(3) 0.37428(19) 0.0460(9) Uani 1 1 d . . .
C7 C 0.1321(4) 0.2921(4) 0.40853(19) 0.0460(9) Uani 1 1 d . . .
N8 N 0.1426(4) 0.3995(3) 0.36653(15) 0.0412(7) Uani 1 1 d . . .
C9 C 0.1793(5) 0.4902(4) 0.38852(19) 0.0465(9) Uani 1 1 d . . .
C10 C 0.2083(6) 0.4717(5) 0.4571(2) 0.0632(13) Uani 1 1 d . . .
H10 H 0.2358 0.5334 0.4732 0.076 Uiso 1 1 calc R . .
C11 C 0.1968(6) 0.3633(5) 0.5011(2) 0.0689(14) Uani 1 1 d . . .
H11 H 0.2142 0.3512 0.5478 0.083 Uiso 1 1 calc R . .
C12 C 0.1599(5) 0.2719(5) 0.4779(2) 0.0614(12) Uani 1 1 d . . .
H12 H 0.1535 0.1970 0.5081 0.074 Uiso 1 1 calc R . .
C13 C 0.1839(5) 0.5993(4) 0.3339(2) 0.0462(9) Uani 1 1 d . . .
N14 N 0.1467(4) 0.5940(3) 0.27047(16) 0.0389(7) Uani 1 1 d . . .
C15 C 0.1402(5) 0.6923(3) 0.2194(2) 0.0467(9) Uani 1 1 d . . .
H15 H 0.1102 0.6896 0.1764 0.056 Uiso 1 1 calc R . .
C16 C 0.1761(6) 0.7994(4) 0.2268(3) 0.0604(12) Uani 1 1 d . . .
H16 H 0.1708 0.8673 0.1896 0.072 Uiso 1 1 calc R . .
C17 C 0.2196(6) 0.8033(4) 0.2900(3) 0.0650(13) Uani 1 1 d . . .
H17 H 0.2478 0.8734 0.2960 0.078 Uiso 1 1 calc R . .
C18 C 0.2214(5) 0.7040(4) 0.3441(3) 0.0591(12) Uani 1 1 d . . .
H18 H 0.2477 0.7067 0.3877 0.071 Uiso 1 1 calc R . .
N19 N -0.1292(4) 0.4992(2) 0.26096(15) 0.0357(6) Uani 1 1 d . . .
C20 C -0.2262(5) 0.5229(3) 0.31078(19) 0.0442(9) Uani 1 1 d . . .
H20 H -0.1900 0.4988 0.3557 0.053 Uiso 1 1 calc R . .
C21 C -0.3757(5) 0.5808(4) 0.2988(2) 0.0541(10) Uani 1 1 d . . .
H21 H -0.4392 0.5983 0.3346 0.065 Uiso 1 1 calc R . .
C22 C -0.4323(5) 0.6133(4) 0.2325(2) 0.0558(11) Uani 1 1 d . . .
H22 H -0.5348 0.6520 0.2233 0.067 Uiso 1 1 calc R . .
C23 C -0.3358(5) 0.5880(3) 0.1807(2) 0.0511(10) Uani 1 1 d . . .
H23 H -0.3716 0.6096 0.1358 0.061 Uiso 1 1 calc R . .
C24 C -0.1862(4) 0.5307(3) 0.19566(17) 0.0360(8) Uani 1 1 d . . .
C25 C -0.0745(4) 0.5020(3) 0.14389(16) 0.0344(7) Uani 1 1 d . . .
N26 N 0.0671(4) 0.4533(2) 0.16957(14) 0.0345(6) Uani 1 1 d . . .
C27 C 0.1848(4) 0.4224(3) 0.12865(17) 0.0356(7) Uani 1 1 d . . .
C28 C 0.1595(4) 0.4385(3) 0.06168(15) 0.0307(7) Uani 1 1 d . . .
H28 H 0.2393 0.4153 0.0329 0.037 Uiso 1 1 calc R . .
C29 C 0.0145(4) 0.4896(3) 0.03669(16) 0.0327(7) Uani 1 1 d . . .
N30 N -0.1046(4) 0.5218(3) 0.07723(15) 0.0422(7) Uani 1 1 d . . .
C31 C 0.3309(4) 0.3739(3) 0.16515(16) 0.0361(7) Uani 1 1 d . . .
N32 N 0.3227(4) 0.3674(2) 0.23331(14) 0.0361(6) Uani 1 1 d . . .
C33 C 0.4532(4) 0.3248(3) 0.26937(18) 0.0404(8) Uani 1 1 d . . .
H33 H 0.4494 0.3206 0.3161 0.048 Uiso 1 1 calc R . .
C34 C 0.5931(5) 0.2868(4) 0.2408(2) 0.0491(10) Uani 1 1 d . . .
H34 H 0.6819 0.2572 0.2677 0.059 Uiso 1 1 calc R . .
C35 C 0.5998(5) 0.2932(4) 0.1719(2) 0.0516(10) Uani 1 1 d . . .
H35 H 0.6931 0.2677 0.1513 0.062 Uiso 1 1 calc R . .
C36 C 0.4672(5) 0.3375(3) 0.13405(19) 0.0467(9) Uani 1 1 d . . .
H36 H 0.4696 0.3430 0.0872 0.056 Uiso 1 1 calc R . .
P1 P 0.65523(14) 0.24838(10) 0.46299(6) 0.0532(3) Uani 1 1 d D . .
F1 F 0.705(4) 0.1076(12) 0.4773(10) 0.124(5) Uani 0.50 1 d PD . .
F1A F 0.504(2) 0.207(4) 0.4480(11) 0.089(6) Uani 0.50 1 d PD . .
F2 F 0.501(2) 0.239(4) 0.4324(11) 0.089(6) Uani 0.50 1 d PD . .
F2A F 0.5584(14) 0.3808(7) 0.4237(5) 0.097(2) Uani 0.50 1 d PD . .
F3 F 0.6221(15) 0.3873(7) 0.4511(5) 0.097(2) Uani 0.50 1 d PD . .
F3A F 0.7962(12) 0.3110(10) 0.4705(5) 0.101(3) Uani 0.50 1 d PD . .
F4 F 0.8224(12) 0.2397(10) 0.4978(5) 0.101(3) Uani 0.50 1 d PD . .
F4A F 0.730(4) 0.1132(13) 0.4950(10) 0.124(5) Uani 0.50 1 d PD . .
F5 F 0.5817(4) 0.2525(4) 0.53495(15) 0.1013(12) Uani 1 1 d D . .
F6 F 0.7283(4) 0.2475(3) 0.38993(14) 0.0780(8) Uani 1 1 d D . .
P2 P 0.33892(15) 0.75114(11) 0.03721(6) 0.0584(3) Uani 1 1 d D . .
F7 F 0.3434(4) 0.6383(3) 0.10072(15) 0.0787(8) Uani 1 1 d D . .
F8 F 0.1678(4) 0.7982(5) 0.0534(2) 0.143(2) Uani 1 1 d D . .
F9 F 0.3415(6) 0.8613(4) -0.0253(2) 0.1400(18) Uani 1 1 d D . .
F10 F 0.5171(4) 0.7047(4) 0.02303(17) 0.0953(11) Uani 1 1 d D . .
F11 F 0.2883(4) 0.6815(4) -0.01172(17) 0.0969(11) Uani 1 1 d D . .
F12 F 0.3938(6) 0.8184(3) 0.08783(19) 0.1151(14) Uani 1 1 d D . .
N100 N 0.7625(15) 0.8277(10) 0.3301(8) 0.220(7) Uani 1 1 d D . .
C101 C 0.6709(17) 0.8983(11) 0.3510(4) 0.168(8) Uani 1 1 d D . .
C102 C 0.5396(15) 0.9908(9) 0.3707(5) 0.162(5) Uani 1 1 d D . .
H10A H 0.5818 1.0569 0.3784 0.243 Uiso 1 1 calc R . .
H10B H 0.4893 0.9522 0.4119 0.243 Uiso 1 1 calc R . .
H10C H 0.4653 1.0212 0.3341 0.243 Uiso 1 1 calc R . .
N110 N 0.4018(16) 1.0341(14) 0.2116(9) 0.222(7) Uani 1 1 d D . .
C111 C 0.511(2) 0.9923(11) 0.1854(6) 0.185(9) Uani 1 1 d D . .
C112 C 0.6612(15) 0.9371(10) 0.1575(6) 0.160(5) Uani 1 1 d D . .
H11A H 0.7183 1.0001 0.1354 0.240 Uiso 1 1 calc R . .
H11B H 0.6398 0.8952 0.1248 0.240 Uiso 1 1 calc R . .
H11C H 0.7216 0.8808 0.1945 0.240 Uiso 1 1 calc R . .
N120 N -0.0128(9) 0.1263(9) 0.1270(4) 0.152(3) Uani 1 1 d D . .
C121 C 0.0701(9) 0.1296(7) 0.0823(4) 0.099(2) Uani 1 1 d D . .
C122 C 0.1763(9) 0.1302(6) 0.0249(4) 0.113(3) Uani 1 1 d D . .
H12A H 0.1220 0.1249 -0.0140 0.169 Uiso 1 1 calc R . .
H12B H 0.2597 0.0620 0.0370 0.169 Uiso 1 1 calc R . .
H12C H 0.2179 0.2041 0.0135 0.169 Uiso 1 1 calc R . .

loop_
_atom_site_aniso_label
_atom_site_aniso_U_11
_atom_site_aniso_U_22
_atom_site_aniso_U_33
_atom_site_aniso_U_23
_atom_site_aniso_U_13
_atom_site_aniso_U_12
Ru1 0.0328(2) 0.03981(16) 0.02223(17) -0.00644(10) -0.00470(11) 0.00013(10)
N1 0.0324(17) 0.0422(15) 0.0354(16) -0.0037(12) -0.0026(12) 0.0027(12)
C2 0.048(3) 0.0443(19) 0.048(2) -0.0097(16) -0.0018(18) 0.0006(16)
C3 0.057(3) 0.049(2) 0.073(3) -0.016(2) 0.004(2) -0.0031(19)
C4 0.070(3) 0.044(2) 0.070(3) 0.000(2) 0.020(3) 0.000(2)
C5 0.053(3) 0.053(2) 0.050(3) 0.0053(18) 0.006(2) 0.0074(19)
C6 0.036(2) 0.051(2) 0.037(2) 0.0046(15) 0.0004(16) 0.0066(15)
C7 0.031(2) 0.066(2) 0.0315(19) -0.0036(16) -0.0039(15) 0.0041(16)
N8 0.0295(18) 0.0610(18) 0.0275(15) -0.0104(13) -0.0025(12) 0.0057(13)
C9 0.038(2) 0.071(2) 0.035(2) -0.0250(17) -0.0058(16) -0.0001(17)
C10 0.057(3) 0.095(3) 0.043(3) -0.032(2) -0.008(2) -0.007(2)
C11 0.063(3) 0.114(4) 0.027(2) -0.020(2) -0.009(2) -0.005(3)
C12 0.048(3) 0.091(3) 0.033(2) 0.000(2) -0.0035(18) -0.003(2)
C13 0.034(2) 0.064(2) 0.046(2) -0.0288(18) -0.0018(17) -0.0019(17)
N14 0.0328(18) 0.0465(15) 0.0398(17) -0.0193(13) -0.0017(13) -0.0004(12)
C15 0.036(2) 0.049(2) 0.053(2) -0.0151(17) 0.0013(17) -0.0010(16)
C16 0.055(3) 0.045(2) 0.080(3) -0.021(2) 0.007(2) -0.0015(18)
C17 0.057(3) 0.062(3) 0.087(4) -0.041(3) 0.007(3) -0.009(2)
C18 0.050(3) 0.075(3) 0.065(3) -0.043(2) 0.004(2) -0.008(2)
N19 0.0359(18) 0.0398(14) 0.0296(15) -0.0077(11) -0.0021(12) -0.0034(11)
C20 0.037(2) 0.060(2) 0.034(2) -0.0120(16) -0.0008(16) -0.0047(16)
C21 0.045(3) 0.063(2) 0.049(3) -0.0150(19) 0.0045(19) 0.0024(18)
C22 0.027(2) 0.070(3) 0.063(3) -0.012(2) -0.0074(19) 0.0053(18)
C23 0.049(3) 0.052(2) 0.046(2) -0.0052(17) -0.0129(19) -0.0006(17)
C24 0.036(2) 0.0380(16) 0.0320(18) -0.0061(13) -0.0071(15) -0.0031(13)
C25 0.037(2) 0.0374(16) 0.0262(16) -0.0040(12) -0.0097(14) -0.0037(13)
N26 0.0377(18) 0.0345(13) 0.0285(15) -0.0055(10) -0.0033(12) -0.0024(11)
C27 0.041(2) 0.0349(15) 0.0283(17) -0.0048(12) -0.0027(14) -0.0045(13)
C28 0.0343(19) 0.0360(15) 0.0204(15) -0.0074(11) -0.0038(13) -0.0015(12)
C29 0.036(2) 0.0359(16) 0.0239(17) -0.0060(11) -0.0051(14) -0.0023(13)
N30 0.047(2) 0.0456(15) 0.0310(16) -0.0076(12) -0.0056(14) -0.0031(13)
C31 0.046(2) 0.0379(16) 0.0238(16) -0.0088(12) 0.0007(14) -0.0048(14)
N32 0.0367(18) 0.0400(14) 0.0292(15) -0.0080(11) -0.0025(12) -0.0013(11)
C33 0.039(2) 0.0463(18) 0.0316(19) -0.0059(14) -0.0070(15) -0.0019(15)
C34 0.036(2) 0.057(2) 0.049(2) -0.0103(17) -0.0075(18) 0.0023(17)
C35 0.049(3) 0.057(2) 0.045(2) -0.0154(17) 0.0085(19) 0.0005(18)
C36 0.058(3) 0.050(2) 0.0307(19) -0.0134(15) 0.0036(17) -0.0025(17)
P1 0.0501(7) 0.0712(7) 0.0411(6) -0.0192(5) -0.0048(5) -0.0093(5)
F1 0.141(10) 0.104(3) 0.081(9) 0.020(4) -0.021(8) 0.036(4)
F1A 0.061(2) 0.153(17) 0.066(9) -0.046(10) -0.004(4) -0.026(5)
F2 0.061(2) 0.153(17) 0.066(9) -0.046(10) -0.004(4) -0.026(5)
F2A 0.132(9) 0.072(2) 0.080(6) -0.022(3) 0.023(4) -0.005(4)
F3 0.132(9) 0.072(2) 0.080(6) -0.022(3) 0.023(4) -0.005(4)
F3A 0.070(4) 0.175(10) 0.088(7) -0.070(6) 0.013(4) -0.050(6)
F4 0.070(4) 0.175(10) 0.088(7) -0.070(6) 0.013(4) -0.050(6)
F4A 0.141(10) 0.104(3) 0.081(9) 0.020(4) -0.021(8) 0.036(4)
F5 0.081(2) 0.190(4) 0.0482(17) -0.049(2) 0.0086(16) -0.038(2)
F6 0.071(2) 0.109(2) 0.0497(16) -0.0258(15) 0.0017(14) 0.0034(16)
P2 0.0622(8) 0.0614(6) 0.0427(6) -0.0092(5) -0.0025(5) 0.0060(5)
F7 0.084(2) 0.0732(17) 0.0674(19) -0.0018(14) -0.0021(16) -0.0091(15)
F8 0.083(3) 0.234(5) 0.074(3) -0.042(3) -0.012(2) 0.073(3)
F9 0.197(5) 0.108(3) 0.077(3) 0.027(2) -0.010(3) 0.000(3)
F10 0.059(2) 0.155(3) 0.068(2) -0.027(2) 0.0039(16) -0.013(2)
F11 0.090(3) 0.147(3) 0.072(2) -0.051(2) 0.0061(19) -0.038(2)
F12 0.185(4) 0.088(2) 0.082(2) -0.0379(19) -0.007(3) -0.025(2)
N100 0.187(12) 0.148(10) 0.312(17) 0.010(9) -0.095(11) -0.068(8)
C101 0.30(2) 0.160(10) 0.063(5) 0.041(6) -0.064(8) -0.162(13)
C102 0.277(15) 0.102(6) 0.129(9) -0.044(6) 0.049(9) -0.083(8)
N110 0.189(13) 0.159(9) 0.293(18) 0.027(10) -0.025(11) -0.081(9)
C111 0.31(2) 0.157(13) 0.105(8) 0.034(7) -0.082(12) -0.166(16)
C112 0.207(13) 0.134(9) 0.129(9) -0.006(6) 0.027(9) -0.056(9)
N120 0.120(6) 0.253(10) 0.089(5) -0.079(6) -0.021(4) 0.009(6)
C121 0.109(6) 0.111(5) 0.078(5) -0.041(4) -0.026(4) 0.007(4)
C122 0.100(6) 0.092(5) 0.135(7) -0.019(4) 0.021(5) -0.010(4)

loop_
_geom_bond_atom_site_label_1
_geom_bond_atom_site_label_2
_geom_bond_site_symmetry_1
_geom_bond_site_symmetry_2
_geom_bond_distance
_geom_bond_publ_flag
Ru1 N26 . . 1.973(3) y
Ru1 N8 . . 1.998(3) y
Ru1 N19 . . 2.070(3) y
Ru1 N1 . . 2.076(3) y
Ru1 N14 . . 2.079(3) y
Ru1 N32 . . 2.084(3) y
N1 C2 . . 1.337(5) y
N1 C6 . . 1.384(5) y
C2 C3 . . 1.379(6) y
C2 H2 . . 0.94 ?
C3 C4 . . 1.381(7) y
C3 H3 . . 0.94 ?
C4 C5 . . 1.372(7) y
C4 H4 . . 0.94 ?
C5 C6 . . 1.381(6) y
C5 H5 . . 0.94 ?
C6 C7 . . 1.456(6) y
C7 N8 . . 1.340(5) y
C7 C12 . . 1.398(5) y
N8 C9 . . 1.351(5) y
C9 C10 . . 1.388(6) y
C9 C13 . . 1.464(6) y
C10 C11 . . 1.367(8) y
C10 H10 . . 0.94 ?
C11 C12 . . 1.375(7) y
C11 H11 . . 0.94 ?
C12 H12 . . 0.94 ?
C13 N14 . . 1.370(5) y
C13 C18 . . 1.397(6) y
N14 C15 . . 1.329(5) y
C15 C16 . . 1.396(6) y
C15 H15 . . 0.94 ?
C16 C17 . . 1.377(7) y
C16 H16 . . 0.94 ?
C17 C18 . . 1.375(7) y
C17 H17 . . 0.94 ?
C18 H18 . . 0.94 ?
N19 C20 . . 1.345(5) y
N19 C24 . . 1.381(4) y
C20 C21 . . 1.373(6) y
C20 H20 . . 0.94 ?
C21 C22 . . 1.397(6) y
C21 H21 . . 0.94 ?
C22 C23 . . 1.380(6) y
C22 H22 . . 0.94 ?
C23 C24 . . 1.379(5) y
C23 H23 . . 0.94 ?
C24 C25 . . 1.467(5) y
C25 N26 . . 1.347(4) y
C25 N30 . . 1.350(4) y
N26 C27 . . 1.354(5) y
C27 C28 . . 1.353(4) y
C27 C31 . . 1.469(5) y
C28 C29 . . 1.374(5) y
C28 H28 . . 0.94 ?
C29 N30 . . 1.363(5) y
C29 C29 . 2_565 1.480(6) y
C31 N32 . . 1.370(4) y
C31 C36 . . 1.380(5) y
N32 C33 . . 1.344(4) y
C33 C34 . . 1.387(6) y
C33 H33 . . 0.94 ?
C34 C35 . . 1.385(6) y
C34 H34 . . 0.94 ?
C35 C36 . . 1.379(6) y
C35 H35 . . 0.94 ?
C36 H36 . . 0.94 ?
P1 F3 . . 1.555(8) y
P1 F2 . . 1.564(12) y
P1 F1a . . 1.575(12) y
P1 F4a . . 1.576(11) y
P1 F1 . . 1.578(12) y
P1 F5 . . 1.581(3) y
P1 F3a . . 1.592(9) y
P1 F6 . . 1.593(3) y
P1 F2a . . 1.647(8) y
P1 F4 . . 1.649(9) y
F2a F3 . . 0.842(12) y
F3 F3a . . 1.642(16) y
F3a F4 . . 0.870(14) y
P2 F8 . . 1.560(4) y
P2 F9 . . 1.561(3) y
P2 F11 . . 1.572(3) y
P2 F7 . . 1.585(3) y
P2 F12 . . 1.595(4) y
P2 F10 . . 1.605(4) y
N100 C101 . . 1.192(14) y
C101 C102 . . 1.547(14) y
C102 H10a . . 0.97 ?
C102 H10b . . 0.97 ?
C102 H10c . . 0.97 ?
N110 C111 . . 1.167(16) y
C111 C112 . . 1.517(15) y
C112 H11a . . 0.97 ?
C112 H11b . . 0.97 ?
C112 H11c . . 0.97 ?
N120 C121 . . 1.135(9) y
C121 C122 . . 1.46(1) y
C122 H12a . . 0.97 ?
C122 H12b . . 0.97 ?
C122 H12c . . 0.97 ?
